data_7038507
loop_
_publ_author_name
'Alvarez, M. Angeles'
'Garc\'ia, M Esther'
'Garc\'ia-Viv\'o, Daniel'
'Ruiz, Miguel A.'
'Vega, M. Fernanda'

_publ_section_title
;
 Insertion and C-C coupling processes in reactions of the unsaturated
 hydride [W2Cp2(H)(\m-PCy2)(CO)2] with alkynes.
;
_journal_issue 12
_journal_name_full 'Dalton transactions (Cambridge, England : 2003)'
_journal_page_first 5274
_journal_page_last 5289
_journal_paper_doi 10.1039/c5dt04724b
_journal_volume 45
_journal_year 2016
_chemical_compound_source 'synthesis as described'
_chemical_formula_moiety 'C30 H39 O6 P1 W2'
_chemical_formula_sum 'C30 H39 O6 P W2'
_chemical_formula_weight 894.28
_chemical_name_systematic
;
 ?
;
_space_group_IT_number 14
_symmetry_cell_setting monoclinic
_symmetry_Int_Tables_number 14
_symmetry_space_group_name_Hall '-P 2ybc'
_symmetry_space_group_name_H-M 'P 1 21/c 1'
_atom_sites_solution_hydrogens geom
_audit_conform_dict_location ftp://ftp.iucr.org/pub/cif_core.dic
_audit_conform_dict_name cif_core.dic
_audit_conform_dict_version 2.4.3
_audit_creation_method 'WinGX routine CIF_UPDATE'
_audit_update_record
;
2016-01-15 deposited with the CCDC.
2016-02-08 downloaded from the CCDC.
;
_cell_angle_alpha 90
_cell_angle_beta 115.682(7)
_cell_angle_gamma 90
_cell_formula_units_Z 4
_cell_length_a 10.6093(13)
_cell_length_b 15.7243(16)
_cell_length_c 19.131(2)
_cell_measurement_reflns_used 1675
_cell_measurement_temperature 100.0(1)
_cell_measurement_theta_max 24.0745
_cell_measurement_theta_min 2.493
_cell_measurement_wavelength 0.71073
_cell_volume 2876.2(6)
_computing_cell_refinement 'BRUKER APEX'
_computing_data_collection 'BRUKER APEX'
_computing_molecular_graphics 'Ortep-3 for Windows (Farrugia, 1997)'
_computing_publication_material 'WinGX publication routines (Farrugia, 1999)'
_computing_structure_refinement 'SHELXL-2014 (Sheldrick, 2014)'
_computing_structure_solution 'SIR-92 (Altomare, 1994)'
_diffrn_ambient_temperature 100.0(1)
_diffrn_measured_fraction_theta_full 0.999
_diffrn_measured_fraction_theta_max 0.999
_diffrn_measurement_device 'four-circle diffractometer'
_diffrn_measurement_device_type 'BRUKER APPEX-II CCD'
_diffrn_measurement_method 'omega/phi scans'
_diffrn_radiation_monochromator graphite
_diffrn_radiation_probe x-ray
_diffrn_radiation_source 'fine-focus sealed tube'
_diffrn_radiation_type MoK\a
_diffrn_radiation_wavelength 0.71073
_diffrn_reflns_av_R_equivalents 0.1345
_diffrn_reflns_av_unetI/netI 0.0992
_diffrn_reflns_Laue_measured_fraction_full 0.999
_diffrn_reflns_Laue_measured_fraction_max 0.999
_diffrn_reflns_limit_h_max 12
_diffrn_reflns_limit_h_min -13
_diffrn_reflns_limit_k_max 0
_diffrn_reflns_limit_k_min -19
_diffrn_reflns_limit_l_max 12
_diffrn_reflns_limit_l_min -23
_diffrn_reflns_number 41104
_diffrn_reflns_point_group_measured_fraction_full 0.999
_diffrn_reflns_point_group_measured_fraction_max 0.999
_diffrn_reflns_theta_full 25.242
_diffrn_reflns_theta_max 26.016
_diffrn_reflns_theta_min 1.753
_exptl_absorpt_coefficient_mu 8.09
_exptl_absorpt_correction_T_max 0.7454
_exptl_absorpt_correction_T_min 0.5966
_exptl_absorpt_correction_type multi-scan
_exptl_absorpt_process_details 'BRUKER Sadabs'
_exptl_crystal_colour orange
_exptl_crystal_density_diffrn 2.065
_exptl_crystal_density_method 'not measured'
_exptl_crystal_description prism
_exptl_crystal_F_000 1720
_exptl_crystal_recrystallization_method 'Re-crystallisation from solvent: toluene/petroleum ether'
_exptl_crystal_size_max 0.06
_exptl_crystal_size_mid 0.03
_exptl_crystal_size_min 0.03
_refine_diff_density_max 7.826
_refine_diff_density_min -2.758
_refine_diff_density_rms 0.329
_refine_ls_extinction_method none
_refine_ls_goodness_of_fit_ref 1.045
_refine_ls_hydrogen_treatment constr
_refine_ls_matrix_type full
_refine_ls_number_constraints 0
_refine_ls_number_parameters 354
_refine_ls_number_reflns 5658
_refine_ls_number_restraints 0
_refine_ls_restrained_S_all 1.045
_refine_ls_R_factor_all 0.0987
_refine_ls_R_factor_gt 0.0598
_refine_ls_shift/su_max 0
_refine_ls_shift/su_mean 0
_refine_ls_structure_factor_coef Fsqd
_refine_ls_weighting_details 'w=1/[\s^2^(Fo^2^)+(0.0486P)^2^+51.4201P] where P=(Fo^2^+2Fc^2^)/3'
_refine_ls_weighting_scheme calc
_refine_ls_wR_factor_gt 0.125
_refine_ls_wR_factor_ref 0.1424
_reflns_number_gt 3887
_reflns_number_total 5658
_reflns_threshold_expression 'I > 2\s(I)'
_cod_data_source_file c5dt04724b1.cif
_cod_data_source_block compound8
_cod_depositor_comments
;
The following automatic conversions were performed:
'_diffrn_radiation_monochromador' tag replaced with
'_diffrn_radiation_monochromator' tag as specified in the replacement
file
'/usr/data/users/saulius/crontab/automatic-downloads/rss-feeds/RSC/lib/lists/replacement-tags.lst'.

Automatic conversion script
Id: cif_correct_tags 4268 2015-11-12 08:31:59Z antanas 

 Adding full bibliography for 7038505--7038507.cif.
;
_cod_original_cell_volume 2876.3(6)
_cod_original_sg_symbol_H-M 'P 21/c'
_cod_database_code 7038507

loop_
_symmetry_equiv_pos_as_xyz
'x, y, z'
'-x, y+1/2, -z+1/2'
'-x, -y, -z'
'x, -y-1/2, z-1/2'

loop_
_atom_site_label
_atom_site_type_symbol
_atom_site_fract_x
_atom_site_fract_y
_atom_site_fract_z
_atom_site_U_iso_or_equiv
_atom_site_adp_type
_atom_site_occupancy
_atom_site_calc_flag
W1 W 0.28398(6) 0.13091(3) 0.57523(3) 0.01525(16) Uani 1 d
W2 W 0.30827(6) 0.20426(3) 0.44064(3) 0.01693(16) Uani 1 d
P1 P 0.3885(4) 0.2698(2) 0.5694(2) 0.0134(7) Uani 1 d
O1 O 0.0719(10) 0.2064(6) 0.6304(6) 0.023(2) Uani 1 d
O2 O 0.6017(10) 0.1190(6) 0.5206(6) 0.023(2) Uani 1 d
O3 O 0.2297(9) 0.0774(5) 0.3888(5) 0.017(2) Uani 1 d
O4 O 0.0893(10) -0.0301(6) 0.3863(5) 0.020(2) Uani 1 d
O5 O 0.0118(10) 0.3128(6) 0.4419(6) 0.025(2) Uani 1 d
O6 O -0.0952(9) 0.1957(5) 0.4551(5) 0.016(2) Uani 1 d
C1 C 0.1468(16) 0.1807(8) 0.6069(8) 0.019(3) Uani 1 d
C2 C 0.4925(16) 0.1485(9) 0.4951(8) 0.020(3) Uani 1 d
C3 C 0.1187(17) -0.0697(10) 0.3261(9) 0.030(4) Uani 1 d
H3A H 0.0842 -0.0339 0.2809 0.045 Uiso 1 calc
H3B H 0.0735 -0.1241 0.3129 0.045 Uiso 1 calc
H3C H 0.2178 -0.077 0.3447 0.045 Uiso 1 calc
C4 C 0.1464(14) 0.0446(9) 0.4119(8) 0.020(3) Uani 1 d
C5 C 0.1083(14) 0.0863(9) 0.4669(8) 0.021(3) Uani 1 d
H5 H 0.0225 0.0677 0.4698 0.025 Uiso 1 calc
C6 C 0.1344(13) 0.1784(8) 0.4681(7) 0.013(3) Uani 1 d
C7 C 0.0180(14) 0.2361(8) 0.4552(7) 0.016(3) Uani 1 d
C8 C -0.2081(16) 0.2490(9) 0.4500(9) 0.028(4) Uani 1 d
H8A H -0.174 0.2904 0.4908 0.042 Uiso 1 calc
H8B H -0.2789 0.2149 0.4549 0.042 Uiso 1 calc
H8C H -0.2472 0.2774 0.4007 0.042 Uiso 1 calc
C9 C 0.3333(15) -0.0112(9) 0.6089(8) 0.020(3) Uani 1 d
H9 H 0.2854 -0.054 0.5738 0.024 Uiso 1 calc
C10 C 0.4596(15) 0.0242(8) 0.6174(8) 0.019(3) Uani 1 d
H10 H 0.5106 0.0084 0.5903 0.023 Uiso 1 calc
C11 C 0.4952(14) 0.0866(8) 0.6731(8) 0.019(3) Uani 1 d
H11 H 0.5743 0.1209 0.6894 0.022 Uiso 1 calc
C12 C 0.3922(15) 0.0905(9) 0.7018(8) 0.021(3) Uani 1 d
H12 H 0.3907 0.1267 0.7399 0.026 Uiso 1 calc
C13 C 0.2896(17) 0.0259(9) 0.6592(8) 0.029(4) Uani 1 d
H13 H 0.2094 0.0123 0.6651 0.034 Uiso 1 calc
C14 C 0.2572(19) 0.3364(9) 0.3853(9) 0.034(4) Uani 1 d
H14 H 0.2377 0.3801 0.412 0.04 Uiso 1 calc
C15 C 0.1580(17) 0.2824(10) 0.3312(8) 0.031(4) Uani 1 d
H15 H 0.0619 0.2841 0.3155 0.037 Uiso 1 calc
C16 C 0.2288(17) 0.2258(9) 0.3052(8) 0.026(4) Uani 1 d
H16 H 0.186 0.1841 0.2679 0.031 Uiso 1 calc
C17 C 0.3737(17) 0.2401(10) 0.3427(9) 0.028(4) Uani 1 d
H17 H 0.443 0.2089 0.3368 0.034 Uiso 1 calc
C18 C 0.3936(17) 0.3138(10) 0.3931(9) 0.034(4) Uani 1 d
H18 H 0.4777 0.3406 0.4238 0.04 Uiso 1 calc
C19 C 0.3044(15) 0.3688(9) 0.5817(9) 0.024(3) Uani 1 d
H19 H 0.2081 0.3645 0.5414 0.029 Uiso 1 calc
C20 C 0.2876(16) 0.3787(8) 0.6559(8) 0.021(3) Uani 1 d
H20A H 0.2576 0.3251 0.6688 0.026 Uiso 1 calc
H20B H 0.3769 0.3937 0.698 0.026 Uiso 1 calc
C21 C 0.1813(17) 0.4467(9) 0.6469(11) 0.037(4) Uani 1 d
H21A H 0.0909 0.4305 0.6064 0.044 Uiso 1 calc
H21B H 0.1721 0.4524 0.695 0.044 Uiso 1 calc
C22 C 0.2249(17) 0.5293(10) 0.6269(10) 0.036(4) Uani 1 d
H22A H 0.3083 0.5491 0.6708 0.043 Uiso 1 calc
H22B H 0.1516 0.5709 0.617 0.043 Uiso 1 calc
C23 C 0.2554(16) 0.5234(9) 0.5545(9) 0.030(4) Uani 1 d
H23A H 0.1684 0.5134 0.5088 0.036 Uiso 1 calc
H23B H 0.2935 0.5771 0.5476 0.036 Uiso 1 calc
C24 C 0.3580(17) 0.4522(9) 0.5621(9) 0.030(4) Uani 1 d
H24A H 0.4496 0.4658 0.6029 0.036 Uiso 1 calc
H24B H 0.3664 0.4459 0.5139 0.036 Uiso 1 calc
C25 C 0.5823(14) 0.2834(9) 0.6282(7) 0.017(3) Uani 1 d
H25 H 0.622 0.2263 0.6325 0.02 Uiso 1 calc
C26 C 0.6221(14) 0.3118(9) 0.7122(8) 0.021(3) Uani 1 d
H26A H 0.5828 0.3677 0.7116 0.025 Uiso 1 calc
H26B H 0.5821 0.2725 0.7362 0.025 Uiso 1 calc
C27 C 0.7773(16) 0.3152(10) 0.7593(9) 0.034(4) Uani 1 d
H27A H 0.8152 0.2581 0.765 0.041 Uiso 1 calc
H27B H 0.798 0.3367 0.8106 0.041 Uiso 1 calc
C28 C 0.8470(14) 0.3708(10) 0.7227(8) 0.027(4) Uani 1 d
H28A H 0.9475 0.3692 0.7536 0.032 Uiso 1 calc
H28B H 0.8161 0.4291 0.7214 0.032 Uiso 1 calc
C29 C 0.8123(16) 0.3413(10) 0.6409(9) 0.033(4) Uani 1 d
H29A H 0.8527 0.2856 0.6428 0.039 Uiso 1 calc
H29B H 0.853 0.3804 0.6171 0.039 Uiso 1 calc
C30 C 0.6553(15) 0.3371(10) 0.5923(8) 0.026(3) Uani 1 d
H30A H 0.6174 0.3943 0.5848 0.031 Uiso 1 calc
H30B H 0.6366 0.3142 0.5416 0.031 Uiso 1 calc

loop_
_atom_site_aniso_label
_atom_site_aniso_U_11
_atom_site_aniso_U_22
_atom_site_aniso_U_33
_atom_site_aniso_U_23
_atom_site_aniso_U_13
_atom_site_aniso_U_12
W1 0.0197(3) 0.0122(3) 0.0156(3) 0.0010(2) 0.0092(2) 0.0012(2)
W2 0.0191(3) 0.0205(3) 0.0130(3) -0.0011(2) 0.0087(2) -0.0055(2)
P1 0.0143(18) 0.0162(17) 0.0122(18) 0.0021(14) 0.0080(15) 0.0041(14)
O1 0.027(6) 0.024(5) 0.024(6) -0.007(5) 0.017(5) -0.006(5)
O2 0.020(6) 0.023(5) 0.028(6) -0.001(5) 0.013(5) 0.004(4)
O3 0.021(5) 0.012(4) 0.021(5) -0.005(4) 0.013(5) -0.008(4)
O4 0.023(5) 0.017(5) 0.024(6) -0.001(4) 0.014(5) -0.006(4)
O5 0.019(5) 0.016(5) 0.041(7) 0.002(5) 0.013(5) -0.001(4)
O6 0.017(5) 0.014(4) 0.024(5) -0.010(4) 0.015(4) -0.004(4)
C1 0.030(9) 0.014(7) 0.012(7) 0.009(6) 0.006(7) 0.000(6)
C2 0.030(9) 0.020(7) 0.013(7) 0.002(6) 0.010(7) 0.000(6)
C3 0.041(10) 0.034(9) 0.027(9) -0.013(7) 0.025(8) -0.011(8)
C4 0.017(7) 0.026(8) 0.016(7) 0.002(6) 0.006(6) 0.007(6)
C5 0.012(7) 0.028(8) 0.029(9) 0.006(7) 0.013(7) -0.003(6)
C6 0.011(7) 0.024(7) 0.003(6) -0.001(5) 0.004(6) 0.000(5)
C7 0.020(8) 0.011(6) 0.005(7) -0.001(5) -0.007(6) 0.002(5)
C8 0.030(9) 0.017(7) 0.044(10) -0.001(7) 0.023(8) 0.002(6)
C9 0.030(8) 0.022(7) 0.011(7) 0.006(6) 0.013(7) 0.006(6)
C10 0.028(8) 0.010(6) 0.027(8) 0.005(6) 0.019(7) 0.011(6)
C11 0.012(7) 0.017(7) 0.020(8) 0.007(6) 0.001(6) 0.007(6)
C12 0.033(9) 0.019(7) 0.011(7) 0.006(6) 0.008(7) 0.006(6)
C13 0.036(9) 0.033(9) 0.021(8) 0.015(7) 0.016(8) 0.009(7)
C14 0.061(12) 0.014(7) 0.029(9) 0.002(7) 0.023(9) -0.002(8)
C15 0.032(9) 0.036(9) 0.011(8) 0.012(7) -0.004(7) -0.007(8)
C16 0.044(10) 0.027(8) 0.020(8) -0.007(6) 0.028(8) -0.009(7)
C17 0.034(9) 0.036(9) 0.026(9) 0.002(7) 0.023(8) 0.010(7)
C18 0.027(9) 0.044(10) 0.019(8) 0.006(7) -0.001(7) -0.029(8)
C19 0.015(8) 0.032(8) 0.027(9) -0.003(7) 0.011(7) 0.001(6)
C20 0.033(9) 0.018(7) 0.021(8) -0.002(6) 0.018(7) 0.000(6)
C21 0.030(9) 0.025(8) 0.059(12) 0.005(8) 0.023(9) 0.006(7)
C22 0.024(9) 0.029(9) 0.045(11) -0.002(8) 0.006(8) 0.010(7)
C23 0.033(9) 0.020(7) 0.036(10) 0.012(7) 0.015(8) 0.008(7)
C24 0.037(10) 0.020(8) 0.029(9) 0.005(7) 0.012(8) 0.012(7)
C25 0.015(7) 0.023(7) 0.012(7) -0.001(6) 0.005(6) 0.005(6)
C26 0.012(7) 0.038(9) 0.012(7) -0.003(6) 0.005(6) -0.004(6)
C27 0.024(9) 0.043(10) 0.028(10) 0.006(8) 0.004(8) 0.016(7)
C28 0.006(7) 0.041(9) 0.025(8) -0.014(7) 0.000(6) 0.002(6)
C29 0.030(9) 0.040(9) 0.035(10) -0.009(8) 0.021(8) -0.015(8)
C30 0.028(9) 0.042(9) 0.016(8) 0.000(7) 0.016(7) 0.002(7)

loop_
_atom_type_symbol
_atom_type_description
_atom_type_scat_dispersion_real
_atom_type_scat_dispersion_imag
_atom_type_scat_source
C C 0.0033 0.0016 'International Tables Vol C Tables 4.2.6.8 and 6.1.1.4'
H H 0 0 'International Tables Vol C Tables 4.2.6.8 and 6.1.1.4'
O O 0.0106 0.006 'International Tables Vol C Tables 4.2.6.8 and 6.1.1.4'
P P 0.1023 0.0942 'International Tables Vol C Tables 4.2.6.8 and 6.1.1.4'
W W -0.849 6.8722 'International Tables Vol C Tables 4.2.6.8 and 6.1.1.4'

loop_
_geom_angle_atom_site_label_1
_geom_angle_atom_site_label_2
_geom_angle_atom_site_label_3
_geom_angle
C1 W1 C6 79.2(5)
C1 W1 C5 88.8(5)
C6 W1 C5 39.7(5)
C1 W1 C12 83.3(5)
C6 W1 C12 162.2(5)
C5 W1 C12 137.6(5)
C1 W1 C13 82.4(5)
C6 W1 C13 135.8(5)
C5 W1 C13 100.6(5)
C12 W1 C13 37.2(5)
C1 W1 C11 117.2(5)
C6 W1 C11 161.3(5)
C5 W1 C11 141.9(5)
C12 W1 C11 36.0(5)
C13 W1 C11 59.6(5)
C1 W1 C9 113.9(5)
C6 W1 C9 126.4(5)
C5 W1 C9 87.2(5)
C12 W1 C9 59.1(5)
C13 W1 C9 34.5(5)
C11 W1 C9 57.6(5)
C1 W1 C10 138.9(5)
C6 W1 C10 136.8(5)
C5 W1 C10 108.2(5)
C12 W1 C10 58.8(5)
C13 W1 C10 58.2(5)
C11 W1 C10 34.1(5)
C9 W1 C10 34.5(5)
C1 W1 P1 94.0(4)
C6 W1 P1 78.9(4)
C5 W1 P1 116.7(4)
C12 W1 P1 105.4(4)
C13 W1 P1 142.5(4)
C11 W1 P1 90.4(3)
C9 W1 P1 144.2(4)
C10 W1 P1 109.8(3)
C1 W1 W2 118.2(4)
C6 W1 W2 47.5(3)
C5 W1 W2 70.2(3)
C12 W1 W2 148.1(4)
C13 W1 W2 156.3(4)
C11 W1 W2 113.9(3)
C9 W1 W2 121.8(3)
C10 W1 W2 102.8(3)
P1 W1 W2 53.22(8)
C2 W2 C6 122.7(5)
C2 W2 O3 86.0(5)
C6 W2 O3 75.2(4)
C2 W2 C14 128.9(6)
C6 W2 C14 103.1(6)
O3 W2 C14 129.8(5)
C2 W2 C18 94.1(6)
C6 W2 C18 139.2(6)
O3 W2 C18 129.0(5)
C14 W2 C18 36.4(6)
C2 W2 C17 87.7(5)
C6 W2 C17 145.3(5)
O3 W2 C17 92.4(4)
C14 W2 C17 60.2(6)
C18 W2 C17 36.8(5)
C2 W2 C15 146.5(6)
C6 W2 C15 89.7(5)
O3 W2 C15 95.3(4)
C14 W2 C15 35.0(5)
C18 W2 C15 59.3(5)
C17 W2 C15 58.8(6)
C2 W2 C16 116.1(5)
C6 W2 C16 110.8(5)
O3 W2 C16 75.8(4)
C14 W2 C16 57.7(5)
C18 W2 C16 58.5(5)
C17 W2 C16 34.7(5)
C15 W2 C16 34.1(5)
C2 W2 P1 79.9(4)
C6 W2 P1 78.3(3)
O3 W2 P1 136.4(2)
C14 W2 P1 89.6(4)
C18 W2 P1 93.3(4)
C17 W2 P1 127.6(4)
C15 W2 P1 118.7(4)
C16 W2 P1 147.0(4)
C2 W2 W1 78.8(4)
C6 W2 W1 45.9(3)
O3 W2 W1 83.1(2)
C14 W2 W1 132.1(4)
C18 W2 W1 147.0(4)
C17 W2 W1 166.0(4)
C15 W2 W1 134.7(4)
C16 W2 W1 152.7(4)
P1 W2 W1 53.75(8)
C19 P1 C25 106.8(6)
C19 P1 W2 120.1(5)
C25 P1 W2 117.5(4)
C19 P1 W1 119.0(5)
C25 P1 W1 118.0(4)
W2 P1 W1 73.03(10)
C4 O3 W2 113.4(8)
C4 O4 C3 116.9(10)
C7 O6 C8 116.1(10)
O1 C1 W1 174.9(11)
O2 C2 W2 173.2(12)
O4 C3 H3A 109.5
O4 C3 H3B 109.5
H3A C3 H3B 109.5
O4 C3 H3C 109.5
H3A C3 H3C 109.5
H3B C3 H3C 109.5
O3 C4 O4 121.2(12)
O3 C4 C5 122.2(12)
O4 C4 C5 116.7(12)
C4 C5 C6 110.5(11)
C4 C5 W1 116.0(9)
C6 C5 W1 66.3(7)
C4 C5 H5 117.8
C6 C5 H5 117.8
W1 C5 H5 117.8
C7 C6 C5 117.9(11)
C7 C6 W1 127.4(9)
C5 C6 W1 74.0(8)
C7 C6 W2 126.0(9)
C5 C6 W2 110.8(9)
W1 C6 W2 86.6(5)
O5 C7 O6 119.4(12)
O5 C7 C6 127.5(13)
O6 C7 C6 113.0(10)
O6 C8 H8A 109.5
O6 C8 H8B 109.5
H8A C8 H8B 109.5
O6 C8 H8C 109.5
H8A C8 H8C 109.5
H8B C8 H8C 109.5
C13 C9 C10 110.5(14)
C13 C9 W1 71.4(8)
C10 C9 W1 74.8(8)
C13 C9 H9 124.7
C10 C9 H9 124.7
W1 C9 H9 120.6
C11 C10 C9 107.6(12)
C11 C10 W1 70.7(7)
C9 C10 W1 70.7(8)
C11 C10 H10 126.2
C9 C10 H10 126.2
W1 C10 H10 124
C10 C11 C12 109.3(13)
C10 C11 W1 75.2(8)
C12 C11 W1 70.3(7)
C10 C11 H11 125.3
C12 C11 H11 125.3
W1 C11 H11 120.8
C11 C12 C13 105.5(12)
C11 C12 W1 73.6(7)
C13 C12 W1 71.9(8)
C11 C12 H12 127.2
C13 C12 H12 127.2
W1 C12 H12 119.3
C9 C13 C12 107.0(13)
C9 C13 W1 74.1(8)
C12 C13 W1 71.0(8)
C9 C13 H13 126.5
C12 C13 H13 126.5
W1 C13 H13 120.3
C15 C14 C18 109.1(14)
C15 C14 W2 75.1(8)
C18 C14 W2 72.6(9)
C15 C14 H14 125.4
C18 C14 H14 125.4
W2 C14 H14 118.7
C16 C15 C14 107.7(15)
C16 C15 W2 73.8(9)
C14 C15 W2 69.9(8)
C16 C15 H15 126.1
C14 C15 H15 126.1
W2 C15 H15 121.8
C15 C16 C17 110.9(13)
C15 C16 W2 72.0(8)
C17 C16 W2 70.9(8)
C15 C16 H16 124.6
C17 C16 H16 124.6
W2 C16 H16 124.1
C16 C17 C18 106.1(13)
C16 C17 W2 74.4(8)
C18 C17 W2 70.8(8)
C16 C17 H17 127
C18 C17 H17 127
W2 C17 H17 119.8
C14 C18 C17 106.1(13)
C14 C18 W2 71.1(8)
C17 C18 W2 72.5(8)
C14 C18 H18 127
C17 C18 H18 127
W2 C18 H18 121.4
C20 C19 C24 110.3(12)
C20 C19 P1 117.6(10)
C24 C19 P1 115.8(10)
C20 C19 H19 103.7
C24 C19 H19 103.7
P1 C19 H19 103.7
C21 C20 C19 110.6(13)
C21 C20 H20A 109.5
C19 C20 H20A 109.5
C21 C20 H20B 109.5
C19 C20 H20B 109.5
H20A C20 H20B 108.1
C22 C21 C20 110.4(13)
C22 C21 H21A 109.6
C20 C21 H21A 109.6
C22 C21 H21B 109.6
C20 C21 H21B 109.6
H21A C21 H21B 108.1
C21 C22 C23 112.7(13)
C21 C22 H22A 109.1
C23 C22 H22A 109.1
C21 C22 H22B 109.1
C23 C22 H22B 109.1
H22A C22 H22B 107.8
C24 C23 C22 112.0(12)
C24 C23 H23A 109.2
C22 C23 H23A 109.2
C24 C23 H23B 109.2
C22 C23 H23B 109.2
H23A C23 H23B 107.9
C23 C24 C19 109.0(12)
C23 C24 H24A 109.9
C19 C24 H24A 109.9
C23 C24 H24B 109.9
C19 C24 H24B 109.9
H24A C24 H24B 108.3
C30 C25 C26 110.6(11)
C30 C25 P1 116.0(10)
C26 C25 P1 113.1(9)
C30 C25 H25 105.4
C26 C25 H25 105.4
P1 C25 H25 105.4
C27 C26 C25 111.8(12)
C27 C26 H26A 109.3
C25 C26 H26A 109.3
C27 C26 H26B 109.3
C25 C26 H26B 109.3
H26A C26 H26B 107.9
C26 C27 C28 112.1(12)
C26 C27 H27A 109.2
C28 C27 H27A 109.2
C26 C27 H27B 109.2
C28 C27 H27B 109.2
H27A C27 H27B 107.9
C27 C28 C29 110.8(13)
C27 C28 H28A 109.5
C29 C28 H28A 109.5
C27 C28 H28B 109.5
C29 C28 H28B 109.5
H28A C28 H28B 108.1
C28 C29 C30 111.0(12)
C28 C29 H29A 109.4
C30 C29 H29A 109.4
C28 C29 H29B 109.4
C30 C29 H29B 109.4
H29A C29 H29B 108
C25 C30 C29 113.0(12)
C25 C30 H30A 109
C29 C30 H30A 109
C25 C30 H30B 109
C29 C30 H30B 109
H30A C30 H30B 107.8

loop_
_geom_bond_atom_site_label_1
_geom_bond_atom_site_label_2
_geom_bond_distance
W1 C1 1.965(15)
W1 C6 2.111(13)
W1 C5 2.217(14)
W1 C12 2.275(13)
W1 C13 2.287(14)
W1 C11 2.319(13)
W1 C9 2.321(13)
W1 C10 2.374(12)
W1 P1 2.473(3)
W1 W2 2.9329(8)
W2 C2 1.977(15)
W2 C6 2.165(12)
W2 O3 2.222(8)
W2 C14 2.289(14)
W2 C18 2.309(14)
W2 C17 2.331(14)
W2 C15 2.354(14)
W2 C16 2.377(14)
W2 P1 2.456(3)
P1 C19 1.860(14)
P1 C25 1.880(14)
O1 C1 1.143(16)
O2 C2 1.143(17)
O3 C4 1.258(16)
O4 C4 1.315(16)
O4 C3 1.458(16)
O5 C7 1.229(15)
O6 C7 1.358(16)
O6 C8 1.430(16)
C3 H3A 0.96
C3 H3B 0.96
C3 H3C 0.96
C4 C5 1.439(19)
C5 C6 1.472(18)
C5 H5 0.98
C6 C7 1.465(18)
C8 H8A 0.96
C8 H8B 0.96
C8 H8C 0.96
C9 C13 1.367(19)
C9 C10 1.394(19)
C9 H9 0.93
C10 C11 1.376(19)
C10 H10 0.93
C11 C12 1.422(19)
C11 H11 0.93
C12 C13 1.45(2)
C12 H12 0.93
C13 H13 0.93
C14 C15 1.40(2)
C14 C18 1.43(2)
C14 H14 0.93
C15 C16 1.39(2)
C15 H15 0.93
C16 C17 1.40(2)
C16 H16 0.93
C17 C18 1.46(2)
C17 H17 0.93
C18 H18 0.93
C19 C20 1.514(19)
C19 C24 1.54(2)
C19 H19 0.98
C20 C21 1.510(19)
C20 H20A 0.97
C20 H20B 0.97
C21 C22 1.48(2)
C21 H21A 0.97
C21 H21B 0.97
C22 C23 1.55(2)
C22 H22A 0.97
C22 H22B 0.97
C23 C24 1.523(19)
C23 H23A 0.97
C23 H23B 0.97
C24 H24A 0.97
C24 H24B 0.97
C25 C30 1.500(19)
C25 C26 1.540(18)
C25 H25 0.98
C26 C27 1.50(2)
C26 H26A 0.97
C26 H26B 0.97
C27 C28 1.50(2)
C27 H27A 0.97
C27 H27B 0.97
C28 C29 1.52(2)
C28 H28A 0.97
C28 H28B 0.97
C29 C30 1.52(2)
C29 H29A 0.97
C29 H29B 0.97
C30 H30A 0.97
C30 H30B 0.97
